data_4312340
loop_
_publ_author_name
'Alexander D. Ryabov'
'Valentin S. Soukharev'
'Larissa Alexandrova'
'Ronan Le Lagadec'
'Michel Pfeffer'

_publ_contact_author_address
;
Chemistry CMU Pittsburgh PA 15213
;
_publ_contact_author_email ryabov@anrew.cmu.edu
_publ_contact_author_fax '412 268-1061'
_publ_contact_author_name
;
Ryabov A D
;
_publ_contact_author_phone '412 268-6177'
_publ_section_title
;
 Low-Potential Cyclometalated Osmium(II) Mediators of Glucose Oxidase
;
_journal_name_full 'Inorganic Chemistry'
_journal_page_first 6598
_journal_page_last 6600
_journal_paper_doi 10.1021/ic0346578
_journal_volume 42
_journal_year 2003
_chemical_formula_moiety 'C17 H14 Cl N Os'
_chemical_formula_sum 'C17 H14 Cl N Os'
_chemical_formula_weight 457.96
_chemical_name_systematic ' ?'
_space_group_IT_number 2
_symmetry_cell_setting triclinic
_symmetry_space_group_name_Hall '-P 1'
_symmetry_space_group_name_H-M 'P -1'
_audit_creation_date 16-07-02
_cell_angle_alpha 70.647(5)
_cell_angle_beta 77.229(5)
_cell_angle_gamma 74.994(5)
_cell_formula_units_Z 4
_cell_length_a 10.2556(2)
_cell_length_b 12.0349(2)
_cell_length_c 12.5450(2)
_cell_measurement_reflns_used 17211
_cell_measurement_temperature 173
_cell_measurement_theta_max 30.0
_cell_measurement_theta_min 1.4
_cell_volume 1395.43(7)
_computing_publication_material CIFGEN_IN_OpenMoleN_(_1997)
_computing_structure_refinement LSFM_OpenMoleN_(_1997)
_computing_structure_solution Direct_methods_(SIR,_Burla_et_al.,_1989)
_diffrn_ambient_temperature 173
_diffrn_measurement_details
;
  17211 reflections were collected using program Collect
 ("Collect" Data collection software, Nonius B.V., 1998)
 The conditions were as follow : crystal to detector distance =  36. mm.
 Scan angle =  1.6 deg 1 scans of   60 sec per frame.
 Data collection was divided into  2 set(s)
 with the following starting angles and number of frames :

 Set 1 Theta =    8.82 Omega =    0.00 Kappa =    0.00   49 frames
 Set 2 Theta =   -8.85 Kappa =  140.60 Phi   =    0.00   29 frames
 Friedel pairs were averaged. Internal R = 0.03
;
_diffrn_measurement_device_type KappaCCD
_diffrn_measurement_method '\p scans'
_diffrn_radiation_monochromator graphite
_diffrn_radiation_type Mo-K\a
_diffrn_radiation_wavelength 0.71073
_diffrn_reflns_av_R_equivalents 0.030
_diffrn_reflns_av_sigmaI/netI 0.333
_diffrn_reflns_limit_h_max 14
_diffrn_reflns_limit_h_min -14
_diffrn_reflns_limit_k_max 16
_diffrn_reflns_limit_k_min -16
_diffrn_reflns_limit_l_max 17
_diffrn_reflns_limit_l_min -17
_diffrn_reflns_number 17211
_diffrn_reflns_theta_max 30.04
_diffrn_reflns_theta_min 2.5
_diffrn_source xray_tube
_diffrn_standards_decay_% 0
_exptl_absorpt_coefficient_mu 9.317
_exptl_absorpt_correction_T_max 0.475
_exptl_absorpt_correction_T_min 0.339
_exptl_absorpt_correction_type refdelf_(Walker_&_Stuart,_1983)
_exptl_crystal_colour orange
_exptl_crystal_density_diffrn 2.18
_exptl_crystal_density_method none
_exptl_crystal_description prism
_exptl_crystal_F_000 864
_exptl_crystal_size_max 0.12
_exptl_crystal_size_mid 0.10
_exptl_crystal_size_min 0.08
_refine_diff_density_max 0.860
_refine_diff_density_min -0.303
_refine_ls_extinction_method none
_refine_ls_goodness_of_fit_all 2.060
_refine_ls_goodness_of_fit_ref 1.002
_refine_ls_hydrogen_treatment noref
_refine_ls_matrix_type full
_refine_ls_number_constraints 0
_refine_ls_number_parameters 361
_refine_ls_number_reflns 6899
_refine_ls_number_restraints 0
_refine_ls_R_factor_all 0.033
_refine_ls_R_factor_gt 0.025
_refine_ls_shift/esd_mean 0.005
_refine_ls_shift/su_max 0.021
_refine_ls_structure_factor_coef F
_refine_ls_weighting_scheme sigma
_refine_ls_wR_factor_all 0.103
_refine_ls_wR_factor_ref 0.052
_reflns_number_gt 6899
_reflns_number_total 8118
_reflns_threshold_expression >3.0\s(I)
_cod_data_source_file ic0346578rom20030912_010352.cif
_cod_data_source_block st1237
_cod_original_cell_volume 1395.44(6)
_cod_database_code 4312340

loop_
_symmetry_equiv_pos_as_xyz
x,y,z
-x,-y,-z

loop_
_atom_site_label
_atom_site_fract_x
_atom_site_fract_y
_atom_site_fract_z
_atom_site_U_iso_or_equiv
_atom_site_adp_type
_atom_site_calc_flag
_atom_site_calc_attached_atom
_atom_site_type_symbol
OS1 0.48742(1) 0.60497(1) -0.27234(1) 0.01978(6) Uani ? ? Os
CL1 0.5955(1) 0.65090(9) -0.47059(8) 0.0242(4) Uani ? ? Cl
N1 0.4893(3) 0.7837(3) -0.2974(3) 0.020(1) Uani ? ? N
C1 0.3852(5) 0.8770(4) -0.3409(4) 0.028(2) Uani ? ? C
C2 0.3965(7) 0.9953(4) -0.3700(4) 0.034(2) Uani ? ? C
C3 0.5114(6) 1.0227(4) -0.3553(5) 0.034(2) Uani ? ? C
C4 0.6144(5) 0.9316(4) -0.3102(4) 0.029(2) Uani ? ? C
C5 0.6019(4) 0.8125(4) -0.2810(3) 0.021(2) Uani ? ? C
C6 0.7040(4) 0.7058(3) -0.2357(3) 0.020(2) Uani ? ? C
C7 0.8208(4) 0.7123(4) -0.1996(4) 0.027(2) Uani ? ? C
C8 0.9145(5) 0.6068(4) -0.1605(4) 0.034(2) Uani ? ? C
C9 0.8897(5) 0.4982(5) -0.1588(5) 0.034(2) Uani ? ? C
C10 0.7734(5) 0.4927(4) -0.1917(4) 0.028(2) Uani ? ? C
C11 0.6743(4) 0.5947(4) -0.2280(3) 0.020(2) Uani ? ? C
C12 0.3475(5) 0.5150(4) -0.3162(4) 0.038(2) Uani ? ? C
C13 0.4464(6) 0.4295(4) -0.2548(5) 0.041(2) Uani ? ? C
C14 0.4653(5) 0.4286(5) -0.1483(5) 0.042(2) Uani ? ? C
C15 0.3857(5) 0.5231(6) -0.1027(4) 0.038(2) Uani ? ? C
C16 0.2900(5) 0.6137(5) -0.1669(5) 0.036(2) Uani ? ? C
C17 0.2652(4) 0.6050(5) -0.2724(4) 0.032(2) Uani ? ? C
OS2 0.06385(1) 0.81672(1) 0.33593(1) 0.01546(6) Uani ? ? Os
CL2 -0.0221(1) 1.03231(8) 0.28131(8) 0.0213(4) Uani ? ? Cl
N2 -0.0516(3) 0.8109(3) 0.2209(3) 0.018(1) Uani ? ? N
C18 -0.1808(4) 0.7882(4) 0.2522(3) 0.022(2) Uani ? ? C
C19 -0.2539(4) 0.7859(4) 0.1744(4) 0.028(2) Uani ? ? C
C20 -0.1982(4) 0.8089(4) 0.0594(4) 0.028(2) Uani ? ? C
C21 -0.0684(4) 0.8328(4) 0.0271(3) 0.024(2) Uani ? ? C
C22 0.0044(4) 0.8325(3) 0.1081(3) 0.015(1) Uani ? ? C
C23 0.1449(4) 0.8519(3) 0.0854(3) 0.016(1) Uani ? ? C
C24 0.2217(4) 0.8743(4) -0.0229(4) 0.023(2) Uani ? ? C
C25 0.3561(5) 0.8892(4) -0.0350(4) 0.024(2) Uani ? ? C
C26 0.4069(4) 0.8852(4) 0.0582(4) 0.023(2) Uani ? ? C
C27 0.3268(4) 0.8670(4) 0.1650(3) 0.022(2) Uani ? ? C
C28 0.1951(4) 0.8474(3) 0.1829(3) 0.016(1) Uani ? ? C
C29 0.1261(5) 0.8202(4) 0.4911(4) 0.034(2) Uani ? ? C
C30 -0.0110(6) 0.8055(5) 0.5230(4) 0.028(2) Uani ? ? C
C31 -0.0510(5) 0.7148(6) 0.5001(4) 0.037(2) Uani ? ? C
C32 0.0499(6) 0.6367(4) 0.4413(4) 0.030(2) Uani ? ? C
C33 0.1852(6) 0.6470(4) 0.4190(4) 0.032(2) Uani ? ? C
C34 0.2251(5) 0.7399(5) 0.4434(4) 0.031(2) Uani ? ? C
H1 0.3046 0.8589 -0.3508 0.0367 Uiso calc C1 H
H2 0.3246 1.0579 -0.4003 0.0553 Uiso calc C2 H
H3 0.5200 1.1042 -0.3760 0.0481 Uiso calc C3 H
H4 0.6941 0.9501 -0.2991 0.0399 Uiso calc C4 H
H5 0.8361 0.7876 -0.2018 0.0355 Uiso calc C7 H
H6 0.9944 0.6092 -0.1354 0.0425 Uiso calc C8 H
H7 0.9546 0.4263 -0.1343 0.0487 Uiso calc C9 H
H8 0.7600 0.4168 -0.1897 0.0365 Uiso calc C10 H
H9 0.3371 0.5111 -0.3882 0.0474 Uiso calc C12 H
H10 0.5030 0.3693 -0.2874 0.0555 Uiso calc C13 H
H11 0.5297 0.3666 -0.1069 0.0563 Uiso calc C14 H
H12 0.3965 0.5254 -0.0302 0.0563 Uiso calc C15 H
H13 0.2420 0.6806 -0.1402 0.0469 Uiso calc C16 H
H14 0.1937 0.6600 -0.3109 0.0457 Uiso calc C17 H
H15 -0.2208 0.7736 0.3302 0.0286 Uiso calc C18 H
H16 -0.3429 0.7686 0.1988 0.0368 Uiso calc C19 H
H17 -0.2483 0.8081 0.0045 0.0341 Uiso calc C20 H
H18 -0.0286 0.8496 -0.0510 0.0306 Uiso calc C21 H
H19 0.1841 0.8793 -0.0875 0.0313 Uiso calc C24 H
H20 0.4115 0.9020 -0.1078 0.0356 Uiso calc C25 H
H21 0.4979 0.8951 0.0500 0.0364 Uiso calc C26 H
H22 0.3634 0.8679 0.2279 0.0274 Uiso calc C27 H
H23 0.1508 0.8858 0.5025 0.0456 Uiso calc C29 H
H24 -0.0761 0.8579 0.5603 0.0503 Uiso calc C30 H
H25 -0.1427 0.7041 0.5226 0.0589 Uiso calc C31 H
H26 0.0231 0.5791 0.4186 0.0474 Uiso calc C32 H
H27 0.2524 0.5914 0.3868 0.0501 Uiso calc C33 H
H28 0.3181 0.7468 0.4273 0.0466 Uiso calc C34 H

loop_
_atom_site_aniso_label
_atom_site_aniso_U_11
_atom_site_aniso_U_22
_atom_site_aniso_U_33
_atom_site_aniso_U_12
_atom_site_aniso_U_13
_atom_site_aniso_U_23
_atom_site_aniso_type_symbol
OS1 0.01991(6) 0.01983(6) 0.01959(6) -0.00408(5) -0.00500(5) -0.00392(5) Os
CL1 0.0282(4) 0.0248(4) 0.0204(4) -0.0060(3) -0.0005(3) -0.0068(3) Cl
N1 0.020(1) 0.020(1) 0.021(1) 0.000(1) -0.005(1) -0.006(1) N
C1 0.031(2) 0.023(2) 0.031(2) 0.005(2) -0.012(2) -0.010(1) C
C2 0.070(3) 0.018(2) 0.032(2) 0.007(2) -0.013(2) -0.006(2) C
C3 0.048(3) 0.021(2) 0.038(2) -0.006(2) -0.000(2) -0.008(2) C
C4 0.039(2) 0.029(2) 0.022(2) -0.010(2) 0.005(2) -0.009(1) C
C5 0.023(2) 0.025(2) 0.017(1) -0.003(1) 0.002(1) -0.013(1) C
C6 0.021(2) 0.019(1) 0.020(2) -0.002(1) 0.003(1) -0.009(1) C
C7 0.023(2) 0.036(2) 0.025(2) -0.010(1) 0.001(1) -0.011(1) C
C8 0.028(2) 0.043(2) 0.032(2) -0.009(2) -0.009(2) -0.014(2) C
C9 0.022(2) 0.040(2) 0.045(2) 0.008(2) -0.011(2) -0.012(2) C
C10 0.028(2) 0.027(2) 0.030(2) -0.001(2) -0.011(1) -0.008(1) C
C11 0.020(2) 0.023(2) 0.017(1) -0.005(1) -0.004(1) -0.005(1) C
C12 0.047(2) 0.047(2) 0.025(2) -0.033(1) -0.003(2) -0.008(1) C
C13 0.048(2) 0.023(2) 0.061(3) -0.020(2) -0.001(2) -0.014(2) C
C14 0.042(2) 0.036(2) 0.048(3) -0.021(2) -0.026(2) 0.016(2) C
C15 0.043(2) 0.075(3) 0.017(2) -0.033(2) -0.006(2) -0.003(2) C
C16 0.027(2) 0.046(2) 0.037(2) -0.016(2) 0.006(2) -0.014(2) C
C17 0.022(2) 0.047(3) 0.031(2) -0.012(2) -0.011(2) 0.005(2) C
OS2 0.01862(6) 0.01649(6) 0.01202(5) -0.00371(5) -0.00214(5) -0.00208(4) Os
CL2 0.0293(4) 0.0172(4) 0.0192(4) -0.0023(3) -0.0053(3) -0.0046(3) Cl
N2 0.023(1) 0.017(1) 0.016(1) -0.008(1) -0.001(1) -0.002(1) N
C18 0.021(2) 0.022(2) 0.023(2) -0.006(1) -0.002(1) -0.006(1) C
C19 0.023(2) 0.027(2) 0.038(2) -0.010(1) -0.009(1) -0.006(1) C
C20 0.023(2) 0.033(2) 0.028(2) -0.005(1) -0.011(1) -0.011(1) C
C21 0.028(2) 0.029(2) 0.017(1) -0.003(1) -0.009(1) -0.008(1) C
C22 0.020(1) 0.011(1) 0.015(1) -0.004(1) -0.003(1) -0.002(1) C
C23 0.023(2) 0.014(1) 0.014(1) -0.004(1) -0.004(1) 0.000(1) C
C24 0.027(2) 0.024(2) 0.019(2) -0.005(1) -0.000(1) -0.005(1) C
C25 0.028(2) 0.029(2) 0.018(2) -0.010(2) 0.005(2) 0.000(2) C
C26 0.023(2) 0.017(2) 0.033(2) -0.002(2) 0.000(2) 0.002(2) C
C27 0.020(2) 0.021(2) 0.024(2) -0.006(1) -0.007(1) -0.005(1) C
C28 0.018(1) 0.017(1) 0.013(1) -0.006(1) 0.002(1) -0.002(1) C
C29 0.054(2) 0.036(2) 0.019(2) -0.012(2) -0.016(2) -0.006(1) C
C30 0.044(3) 0.049(3) 0.010(2) 0.005(2) -0.003(2) -0.004(2) C
C31 0.036(2) 0.064(3) 0.022(2) -0.023(2) -0.004(2) 0.016(2) C
C32 0.063(3) 0.022(2) 0.019(2) -0.017(2) -0.011(2) 0.009(2) C
C33 0.059(3) 0.022(2) 0.026(2) 0.003(2) -0.021(2) 0.005(2) C
C34 0.029(2) 0.047(3) 0.021(2) 0.001(2) -0.011(2) 0.003(2) C

loop_
_atom_type_symbol
_atom_type_description
_atom_type_scat_dispersion_real
_atom_type_scat_dispersion_imag
_atom_type_scat_source
C ? 0.002 0.002 International_Tables_Vol_IV_Table_2.3.1
H ? 0.000 0.000 International_Tables_Vol_IV_Table_2.3.1
Cl ? 0.132 0.159 International_Tables_Vol_IV_Table_2.3.1
N ? 0.004 0.003 International_Tables_Vol_IV_Table_2.3.1
Os ? -1.816 7.605 International_Tables_Vol_IV_Table_2.3.1

loop_
_geom_angle_atom_site_label_1
_geom_angle_atom_site_label_2
_geom_angle_atom_site_label_3
_geom_angle
_geom_angle_site_symmetry_1
_geom_angle_site_symmetry_2
_geom_angle_site_symmetry_3
_geom_angle_publ_flag
CL1 OS1 N1 82.1(1) . . . ?
CL1 OS1 C11 87.7(1) . . . ?
CL1 OS1 C12 88.9(1) . . . ?
CL1 OS1 C13 98.5(2) . . . ?
CL1 OS1 C14 129.2(2) . . . ?
CL1 OS1 C15 165.6(2) . . . ?
CL1 OS1 C16 142.2(2) . . . ?
CL1 OS1 C17 106.8(1) . . . ?
N1 OS1 C11 77.3(2) . . . ?
N1 OS1 C12 132.7(2) . . . ?
N1 OS1 C13 169.1(2) . . . ?
N1 OS1 C14 147.1(2) . . . ?
N1 OS1 C15 112.0(2) . . . ?
N1 OS1 C16 93.6(2) . . . ?
N1 OS1 C17 104.2(2) . . . ?
C11 OS1 C12 148.8(2) . . . ?
C11 OS1 C13 113.5(2) . . . ?
C11 OS1 C14 92.2(2) . . . ?
C11 OS1 C15 98.2(2) . . . ?
C11 OS1 C16 128.1(2) . . . ?
C11 OS1 C17 165.5(2) . . . ?
C12 OS1 C13 36.7(2) . . . ?
C12 OS1 C14 66.6(2) . . . ?
C12 OS1 C15 79.2(2) . . . ?
C12 OS1 C16 66.7(2) . . . ?
C12 OS1 C17 35.4(2) . . . ?
C13 OS1 C14 36.8(3) . . . ?
C13 OS1 C15 67.1(3) . . . ?
C13 OS1 C16 79.3(2) . . . ?
C13 OS1 C17 65.2(2) . . . ?
C14 OS1 C15 37.9(3) . . . ?
C14 OS1 C16 68.3(2) . . . ?
C14 OS1 C17 78.7(2) . . . ?
C15 OS1 C16 38.2(2) . . . ?
C15 OS1 C17 67.7(2) . . . ?
C16 OS1 C17 37.9(2) . . . ?
CL2 OS2 N2 86.5(1) . . . ?
CL2 OS2 C28 86.1(1) . . . ?
CL2 OS2 C29 92.0(1) . . . ?
CL2 OS2 C30 90.6(2) . . . ?
CL2 OS2 C31 114.0(2) . . . ?
CL2 OS2 C32 151.9(2) . . . ?
CL2 OS2 C33 157.7(2) . . . ?
CL2 OS2 C34 119.4(2) . . . ?
N2 OS2 C28 77.2(2) . . . ?
N2 OS2 C29 162.6(2) . . . ?
N2 OS2 C30 125.8(2) . . . ?
N2 OS2 C31 98.8(2) . . . ?
N2 OS2 C32 92.7(2) . . . ?
N2 OS2 C33 115.6(2) . . . ?
N2 OS2 C34 152.8(2) . . . ?
C28 OS2 C29 120.0(2) . . . ?
C28 OS2 C30 156.5(2) . . . ?
C28 OS2 C31 159.4(2) . . . ?
C28 OS2 C32 121.2(2) . . . ?
C28 OS2 C33 96.0(2) . . . ?
C28 OS2 C34 95.3(2) . . . ?
C29 OS2 C30 36.9(2) . . . ?
C29 OS2 C31 66.1(2) . . . ?
C29 OS2 C32 80.5(2) . . . ?
C29 OS2 C33 67.8(2) . . . ?
C29 OS2 C34 37.0(2) . . . ?
C30 OS2 C31 35.7(3) . . . ?
C30 OS2 C32 67.2(2) . . . ?
C30 OS2 C33 78.7(2) . . . ?
C30 OS2 C34 66.3(2) . . . ?
C31 OS2 C32 38.3(3) . . . ?
C31 OS2 C33 67.2(2) . . . ?
C31 OS2 C34 79.0(2) . . . ?
C32 OS2 C33 37.4(2) . . . ?
C32 OS2 C34 68.5(2) . . . ?
C33 OS2 C34 38.3(2) . . . ?
N1 OS1 C11 77.3(2) . . . ?
N1 OS1 C13 169.1(2) . . . ?
N1 OS1 C15 112.0(2) . . . ?
N1 OS1 C16 93.6(2) . . . ?
C11 OS1 C13 113.5(2) . . . ?
C11 OS1 C15 98.2(2) . . . ?
C11 OS1 C16 128.1(2) . . . ?
C13 OS1 C15 67.1(3) . . . ?
C13 OS1 C16 79.3(2) . . . ?
C15 OS1 C16 38.2(2) . . . ?
OS1 N1 C1 122.4(3) . . . ?
OS1 N1 C5 119.3(3) . . . ?
C1 N1 C5 118.0(4) . . . ?
N1 C1 C2 121.3(5) . . . ?
C1 C2 C3 119.9(5) . . . ?
C2 C3 C4 119.6(5) . . . ?
C3 C4 C5 120.0(5) . . . ?
N1 C5 C4 121.1(4) . . . ?
N1 C5 C6 112.4(4) . . . ?
C4 C5 C6 126.5(5) . . . ?
C5 C6 C7 122.8(4) . . . ?
C5 C6 C11 115.2(4) . . . ?
C7 C6 C11 122.0(4) . . . ?
C6 C7 C8 119.1(5) . . . ?
C7 C8 C9 119.1(5) . . . ?
C8 C9 C10 121.3(5) . . . ?
C9 C10 C11 122.0(5) . . . ?
OS1 C11 C6 115.5(3) . . . ?
OS1 C11 C10 128.2(4) . . . ?
C6 C11 C10 116.3(4) . . . ?
C13 C12 C17 120.1(5) . . . ?
OS1 C13 C12 74.1(3) . . . ?
OS1 C13 C14 72.4(3) . . . ?
C12 C13 C14 122.9(6) . . . ?
C13 C14 C15 118.3(5) . . . ?
OS1 C15 C14 72.2(3) . . . ?
OS1 C15 C16 70.1(3) . . . ?
C14 C15 C16 119.1(5) . . . ?
OS1 C16 C15 71.7(3) . . . ?
OS1 C16 C17 75.6(3) . . . ?
C15 C16 C17 120.5(6) . . . ?
C12 C17 C16 118.6(5) . . . ?
N2 OS2 C28 77.2(2) . . . ?
N2 OS2 C29 162.6(2) . . . ?
N2 OS2 C32 92.7(2) . . . ?
N2 OS2 C33 115.6(2) . . . ?
N2 OS2 C34 152.8(2) . . . ?
C28 OS2 C29 120.0(2) . . . ?
C28 OS2 C32 121.2(2) . . . ?
C28 OS2 C33 96.0(2) . . . ?
C28 OS2 C34 95.3(2) . . . ?
C29 OS2 C32 80.5(2) . . . ?
C29 OS2 C33 67.8(2) . . . ?
C29 OS2 C34 37.0(2) . . . ?
C32 OS2 C33 37.4(2) . . . ?
C32 OS2 C34 68.5(2) . . . ?
C33 OS2 C34 38.3(2) . . . ?
OS2 N2 C18 123.4(3) . . . ?
OS2 N2 C22 118.2(3) . . . ?
C18 N2 C22 118.3(4) . . . ?
N2 C18 C19 121.9(4) . . . ?
C18 C19 C20 120.1(4) . . . ?
C19 C20 C21 118.4(4) . . . ?
C20 C21 C22 120.3(4) . . . ?
N2 C22 C21 121.0(4) . . . ?
N2 C22 C23 113.4(4) . . . ?
C21 C22 C23 125.6(4) . . . ?
C22 C23 C24 123.2(4) . . . ?
C22 C23 C28 114.2(4) . . . ?
C24 C23 C28 122.6(4) . . . ?
C23 C24 C25 118.7(4) . . . ?
C24 C25 C26 119.7(4) . . . ?
C25 C26 C27 120.7(4) . . . ?
C26 C27 C28 122.1(4) . . . ?
OS2 C28 C23 116.8(3) . . . ?
OS2 C28 C27 127.0(3) . . . ?
C23 C28 C27 116.1(4) . . . ?
OS2 C29 C30 74.5(3) . . . ?
OS2 C29 C34 71.1(3) . . . ?
C30 C29 C34 120.8(5) . . . ?
C29 C30 C31 120.5(5) . . . ?
C30 C31 C32 118.9(5) . . . ?
OS2 C32 C31 75.0(3) . . . ?
OS2 C32 C33 71.4(3) . . . ?
C31 C32 C33 119.4(6) . . . ?
OS2 C33 C32 71.2(3) . . . ?
OS2 C33 C34 71.9(3) . . . ?
C32 C33 C34 120.9(5) . . . ?
OS2 C34 C29 71.9(3) . . . ?
OS2 C34 C33 69.8(3) . . . ?
C29 C34 C33 119.1(5) . . . ?

loop_
_geom_bond_atom_site_label_1
_geom_bond_atom_site_label_2
_geom_bond_distance
_geom_bond_site_symmetry_1
_geom_bond_site_symmetry_2
_geom_bond_publ_flag
OS1 CL1 2.431(1) . . ?
OS1 N1 2.073(4) . . ?
OS1 C11 2.074(4) . . ?
OS1 C12 2.254(5) . . ?
OS1 C13 2.191(5) . . ?
OS1 C14 2.210(6) . . ?
OS1 C15 2.180(5) . . ?
OS1 C16 2.158(5) . . ?
OS1 C17 2.279(5) . . ?
OS2 CL2 2.426(1) . . ?
OS2 N2 2.086(4) . . ?
OS2 C28 2.069(4) . . ?
OS2 C29 2.195(5) . . ?
OS2 C30 2.272(5) . . ?
OS2 C31 2.266(5) . . ?
OS2 C32 2.155(5) . . ?
OS2 C33 2.157(5) . . ?
OS2 C34 2.185(5) . . ?
OS1 N1 2.073(4) . . ?
OS1 C11 2.074(4) . . ?
OS1 C13 2.191(5) . . ?
OS1 C15 2.180(5) . . ?
OS1 C16 2.158(5) . . ?
N1 C1 1.390(6) . . ?
N1 C5 1.362(6) . . ?
C1 C2 1.377(8) . . ?
C2 C3 1.37(1) . . ?
C3 C4 1.376(8) . . ?
C4 C5 1.389(7) . . ?
C5 C6 1.466(6) . . ?
C6 C7 1.399(7) . . ?
C6 C11 1.415(6) . . ?
C7 C8 1.393(8) . . ?
C8 C9 1.387(8) . . ?
C9 C10 1.369(7) . . ?
C10 C11 1.391(6) . . ?
C12 C13 1.401(9) . . ?
C12 C17 1.379(9) . . ?
C13 C14 1.39(1) . . ?
C14 C15 1.43(1) . . ?
C15 C16 1.419(9) . . ?
C16 C17 1.444(8) . . ?
OS2 N2 2.086(4) . . ?
OS2 C28 2.069(4) . . ?
OS2 C29 2.195(5) . . ?
OS2 C32 2.155(5) . . ?
OS2 C33 2.157(5) . . ?
OS2 C34 2.185(5) . . ?
N2 C18 1.368(6) . . ?
N2 C22 1.369(5) . . ?
C18 C19 1.367(7) . . ?
C19 C20 1.392(7) . . ?
C20 C21 1.379(7) . . ?
C21 C22 1.386(6) . . ?
C22 C23 1.470(6) . . ?
C23 C24 1.391(6) . . ?
C23 C28 1.409(6) . . ?
C24 C25 1.405(7) . . ?
C25 C26 1.363(7) . . ?
C26 C27 1.389(6) . . ?
C27 C28 1.387(6) . . ?
C29 C30 1.414(9) . . ?
C29 C34 1.389(8) . . ?
C30 C31 1.39(1) . . ?
C31 C32 1.46(1) . . ?
C32 C33 1.384(9) . . ?
C33 C34 1.424(9) . . ?

loop_
_geom_contact_atom_site_label_1
_geom_contact_atom_site_label_2
_geom_contact_distance
_geom_contact_site_symmetry_1
_geom_contact_site_symmetry_2
_geom_contact_publ_flag
? ? ? ? ? ?
